data_2213862
loop_
_publ_author_name
'Shang, Zhen-Hua'
'Tan, Sheng'

_publ_section_title
;
 4-[(4-Chlorophenyl)iminomethyl]-2-methoxyphenol
;
_journal_coeditor_code KJ2055
_journal_issue 6
_journal_name_full 'Acta Crystallographica Section E'
_journal_page_first o2960
_journal_page_last o2961
_journal_paper_doi 10.1107/S160053680702106X
_journal_volume 63
_journal_year 2007
_chemical_formula_iupac 'C14 H12 Cl N O2'
_chemical_formula_moiety 'C14 H12 Cl N O2'
_chemical_formula_sum 'C14 H12 Cl N O2'
_chemical_formula_weight 261.70
_chemical_name_systematic
;
4-[(4-Chlorophenyl)iminomethyl]-2-methoxyphenol
;
_space_group_IT_number 14
_symmetry_cell_setting monoclinic
_symmetry_space_group_name_Hall '-P 2ybc'
_symmetry_space_group_name_H-M 'P 1 21/c 1'
_cell_angle_alpha 90.00
_cell_angle_beta 90.157(4)
_cell_angle_gamma 90.00
_cell_formula_units_Z 4
_cell_length_a 6.3411(13)
_cell_length_b 10.263(2)
_cell_length_c 19.803(4)
_cell_measurement_reflns_used 1902
_cell_measurement_temperature 294(2)
_cell_measurement_theta_max 2.86
_cell_measurement_theta_min 2.86
_cell_volume 1288.7(4)
_computing_cell_refinement 'SAINT (Bruker, 1997)'
_computing_data_collection 'SMART (Bruker, 1997)'
_computing_data_reduction SAINT
_computing_molecular_graphics 'SHELXTL (Bruker, 1997)'
_computing_publication_material SHELXTL
_computing_structure_refinement 'SHELXL97 (Sheldrick, 1997)'
_computing_structure_solution 'SHELXS97 (Sheldrick, 1997)'
_diffrn_ambient_temperature 294(2)
_diffrn_measured_fraction_theta_full 0.996
_diffrn_measured_fraction_theta_max 0.996
_diffrn_measurement_device_type 'Bruker SMART-1000 CCD area-detector'
_diffrn_measurement_method '\f and \w'
_diffrn_radiation_monochromator graphite
_diffrn_radiation_source 'fine-focus sealed tube'
_diffrn_radiation_type MoK\a
_diffrn_radiation_wavelength 0.71073
_diffrn_reflns_av_R_equivalents 0.0193
_diffrn_reflns_av_sigmaI/netI 0.0166
_diffrn_reflns_limit_h_max 7
_diffrn_reflns_limit_h_min -7
_diffrn_reflns_limit_k_max 6
_diffrn_reflns_limit_k_min -12
_diffrn_reflns_limit_l_max 24
_diffrn_reflns_limit_l_min -24
_diffrn_reflns_number 14787
_diffrn_reflns_theta_full 26.39
_diffrn_reflns_theta_max 26.39
_diffrn_reflns_theta_min 2.06
_diffrn_standards_number 0
_exptl_absorpt_coefficient_mu 0.289
_exptl_absorpt_correction_T_max 0.9445
_exptl_absorpt_correction_T_min 0.9339
_exptl_absorpt_correction_type multi-scan
_exptl_absorpt_process_details '(SADABS; Bruker, 1997)'
_exptl_crystal_colour colourless
_exptl_crystal_density_diffrn 1.349
_exptl_crystal_density_method 'not measured'
_exptl_crystal_description block
_exptl_crystal_F_000 544
_exptl_crystal_size_max 0.24
_exptl_crystal_size_mid 0.22
_exptl_crystal_size_min 0.20
_refine_diff_density_max 0.168
_refine_diff_density_min -0.371
_refine_ls_extinction_method none
_refine_ls_goodness_of_fit_ref 1.002
_refine_ls_hydrogen_treatment constr
_refine_ls_matrix_type full
_refine_ls_number_parameters 165
_refine_ls_number_reflns 2617
_refine_ls_number_restraints 0
_refine_ls_restrained_S_all 1.002
_refine_ls_R_factor_all 0.0888
_refine_ls_R_factor_gt 0.0453
_refine_ls_shift/su_max 0.000
_refine_ls_shift/su_mean 0.000
_refine_ls_structure_factor_coef Fsqd
_refine_ls_weighting_details 'calc w = 1/[\s^2^(Fo^2^)+(0.084P)^2^] where P=(Fo^2^+2Fc^2^)/3'
_refine_ls_weighting_scheme calc
_refine_ls_wR_factor_ref 0.1302
_reflns_number_gt 1575
_reflns_number_total 2617
_reflns_threshold_expression I>2\s(I)
_cod_data_source_file kj2055.cif
_cod_data_source_block I
_cod_original_cell_volume 1288.8(5)
_cod_original_sg_symbol_H-M 'P 21/c'
_cod_database_code 2213862
_cod_database_fobs_code 2213862

loop_
_symmetry_equiv_pos_as_xyz
'x, y, z'
'-x, y+1/2, -z+1/2'
'-x, -y, -z'
'x, -y-1/2, z-1/2'

loop_
_atom_site_type_symbol
_atom_site_label
_atom_site_fract_x
_atom_site_fract_y
_atom_site_fract_z
_atom_site_U_iso_or_equiv
_atom_site_adp_type
_atom_site_calc_flag
_atom_site_refinement_flags
_atom_site_occupancy
Cl Cl1 0.28105(11) -0.46736(8) 0.39056(3) 0.0834(3) Uani d . 1
O O1 -0.0732(3) 0.18924(16) 0.81685(8) 0.0688(5) Uani d . 1
O O2 0.2319(2) 0.36493(15) 0.83470(7) 0.0564(4) Uani d . 1
H H2 0.1116 0.3648 0.8498 0.085 Uiso calc R 1
N N1 0.1576(3) -0.06860(18) 0.60228(8) 0.0502(5) Uani d . 1
C C1 0.2764(3) 0.1053(2) 0.67512(10) 0.0487(5) Uani d . 1
C C2 0.1025(3) 0.1015(2) 0.71775(11) 0.0530(6) Uani d . 1
H H2A -0.0045 0.0413 0.7099 0.064 Uiso calc R 1
C C3 0.0874(3) 0.1860(2) 0.77149(10) 0.0479(5) Uani d . 1
C C4 0.2446(3) 0.2793(2) 0.78256(10) 0.0458(5) Uani d . 1
C C5 0.4166(3) 0.2825(2) 0.74082(12) 0.0572(6) Uani d . 1
H H5 0.5230 0.3432 0.7483 0.069 Uiso calc R 1
C C6 0.4328(3) 0.1958(2) 0.68751(11) 0.0562(6) Uani d . 1
H H6 0.5507 0.1986 0.6597 0.067 Uiso calc R 1
C C7 -0.2109(4) 0.0793(3) 0.81947(13) 0.0696(7) Uani d . 1
H H7A -0.2918 0.0748 0.7785 0.104 Uiso calc R 1
H H7B -0.3044 0.0881 0.8572 0.104 Uiso calc R 1
H H7C -0.1290 0.0012 0.8244 0.104 Uiso calc R 1
C C8 0.2968(4) 0.0147(2) 0.61893(11) 0.0529(6) Uani d . 1
H H8 0.4198 0.0180 0.5935 0.063 Uiso calc R 1
C C9 0.1992(3) -0.1576(2) 0.54939(10) 0.0482(5) Uani d . 1
C C10 0.3915(3) -0.2189(2) 0.54074(11) 0.0562(6) Uani d . 1
H H10 0.5045 -0.1967 0.5685 0.067 Uiso calc R 1
C C11 0.4178(4) -0.3126(2) 0.49151(11) 0.0593(6) Uani d . 1
H H11 0.5480 -0.3529 0.4860 0.071 Uiso calc R 1
C C12 0.2510(4) -0.3459(2) 0.45080(11) 0.0566(6) Uani d . 1
C C13 0.0589(4) -0.2851(3) 0.45790(12) 0.0663(7) Uani d . 1
H H13 -0.0527 -0.3066 0.4294 0.080 Uiso calc R 1
C C14 0.0328(4) -0.1924(2) 0.50739(11) 0.0622(7) Uani d . 1
H H14 -0.0978 -0.1525 0.5127 0.075 Uiso calc R 1

loop_
_atom_site_aniso_label
_atom_site_aniso_U_11
_atom_site_aniso_U_22
_atom_site_aniso_U_33
_atom_site_aniso_U_12
_atom_site_aniso_U_13
_atom_site_aniso_U_23
Cl1 0.0798(5) 0.0910(6) 0.0794(5) -0.0026(4) 0.0085(4) -0.0349(4)
O1 0.0688(10) 0.0638(11) 0.0738(11) -0.0180(9) 0.0263(9) -0.0193(9)
O2 0.0505(9) 0.0572(10) 0.0615(10) -0.0026(8) 0.0009(7) -0.0087(8)
N1 0.0550(11) 0.0539(11) 0.0418(10) 0.0073(9) 0.0020(8) 0.0021(9)
C1 0.0571(13) 0.0460(13) 0.0431(12) 0.0045(11) 0.0021(10) 0.0038(10)
C2 0.0551(13) 0.0495(13) 0.0544(13) -0.0082(11) 0.0019(11) -0.0028(11)
C3 0.0499(12) 0.0445(12) 0.0493(12) 0.0001(10) 0.0031(10) 0.0020(11)
C4 0.0488(12) 0.0427(12) 0.0458(12) 0.0044(10) -0.0051(10) 0.0038(10)
C5 0.0485(13) 0.0549(14) 0.0682(15) -0.0041(11) 0.0006(11) -0.0029(13)
C6 0.0517(13) 0.0582(14) 0.0588(14) -0.0014(12) 0.0112(11) 0.0040(13)
C7 0.0630(15) 0.0725(17) 0.0736(16) -0.0143(14) 0.0155(13) -0.0052(15)
C8 0.0601(14) 0.0559(14) 0.0427(12) 0.0056(12) 0.0064(10) 0.0054(11)
C9 0.0525(13) 0.0545(13) 0.0377(10) 0.0019(10) 0.0043(9) 0.0038(11)
C10 0.0473(13) 0.0712(16) 0.0503(12) 0.0002(12) 0.0000(10) -0.0048(12)
C11 0.0474(13) 0.0732(17) 0.0572(13) 0.0056(12) 0.0077(11) -0.0064(13)
C12 0.0567(14) 0.0649(15) 0.0482(12) -0.0023(12) 0.0075(11) -0.0074(12)
C13 0.0560(15) 0.0855(19) 0.0574(14) -0.0014(13) -0.0065(11) -0.0136(14)
C14 0.0498(13) 0.0783(17) 0.0584(14) 0.0101(12) -0.0001(11) -0.0074(14)

loop_
_atom_type_symbol
_atom_type_description
_atom_type_scat_dispersion_real
_atom_type_scat_dispersion_imag
_atom_type_scat_source
C C 0.0033 0.0016 'International Tables Vol C Tables 4.2.6.8 and 6.1.1.4'
H H 0.0000 0.0000 'International Tables Vol C Tables 4.2.6.8 and 6.1.1.4'
N N 0.0061 0.0033 'International Tables Vol C Tables 4.2.6.8 and 6.1.1.4'
O O 0.0106 0.0060 'International Tables Vol C Tables 4.2.6.8 and 6.1.1.4'
Cl Cl 0.1484 0.1585 'International Tables Vol C Tables 4.2.6.8 and 6.1.1.4'

loop_
_geom_angle_atom_site_label_1
_geom_angle_atom_site_label_2
_geom_angle_atom_site_label_3
_geom_angle
C3 O1 C7 117.61(18)
C4 O2 H2 109.5
C8 N1 C9 119.69(19)
C6 C1 C2 118.8(2)
C6 C1 C8 120.0(2)
C2 C1 C8 121.2(2)
C3 C2 C1 120.5(2)
C3 C2 H2A 119.7
C1 C2 H2A 119.7
O1 C3 C2 125.45(19)
O1 C3 C4 114.45(19)
C2 C3 C4 120.1(2)
O2 C4 C5 119.47(19)
O2 C4 C3 121.22(19)
C5 C4 C3 119.3(2)
C4 C5 C6 120.4(2)
C4 C5 H5 119.8
C6 C5 H5 119.8
C1 C6 C5 120.9(2)
C1 C6 H6 119.6
C5 C6 H6 119.6
O1 C7 H7A 109.5
O1 C7 H7B 109.5
H7A C7 H7B 109.5
O1 C7 H7C 109.5
H7A C7 H7C 109.5
H7B C7 H7C 109.5
N1 C8 C1 124.4(2)
N1 C8 H8 117.8
C1 C8 H8 117.8
C10 C9 C14 118.5(2)
C10 C9 N1 123.45(19)
C14 C9 N1 117.8(2)
C11 C10 C9 120.9(2)
C11 C10 H10 119.6
C9 C10 H10 119.6
C12 C11 C10 119.6(2)
C12 C11 H11 120.2
C10 C11 H11 120.2
C11 C12 C13 120.5(2)
C11 C12 Cl1 119.82(18)
C13 C12 Cl1 119.63(18)
C12 C13 C14 119.6(2)
C12 C13 H13 120.2
C14 C13 H13 120.2
C13 C14 C9 120.8(2)
C13 C14 H14 119.6
C9 C14 H14 119.6

loop_
_geom_bond_atom_site_label_1
_geom_bond_atom_site_label_2
_geom_bond_distance
Cl1 C12 1.736(2)
O1 C3 1.360(3)
O1 C7 1.427(3)
O2 C4 1.358(2)
O2 H2 0.8200
N1 C8 1.272(3)
N1 C9 1.415(3)
C1 C6 1.380(3)
C1 C2 1.391(3)
C1 C8 1.456(3)
C2 C3 1.376(3)
C2 H2A 0.9300
C3 C4 1.400(3)
C4 C5 1.371(3)
C5 C6 1.385(3)
C5 H5 0.9300
C6 H6 0.9300
C7 H7A 0.9600
C7 H7B 0.9600
C7 H7C 0.9600
C8 H8 0.9300
C9 C10 1.384(3)
C9 C14 1.388(3)
C10 C11 1.380(3)
C10 H10 0.9300
C11 C12 1.372(3)
C11 H11 0.9300
C12 C13 1.377(3)
C13 C14 1.377(3)
C13 H13 0.9300
C14 H14 0.9300

loop_
_geom_torsion_atom_site_label_1
_geom_torsion_atom_site_label_2
_geom_torsion_atom_site_label_3
_geom_torsion_atom_site_label_4
_geom_torsion
C6 C1 C2 C3 -0.4(3)
C8 C1 C2 C3 178.65(19)
C7 O1 C3 C2 15.7(3)
C7 O1 C3 C4 -164.95(19)
C1 C2 C3 O1 -178.8(2)
C1 C2 C3 C4 1.9(3)
O1 C3 C4 O2 -0.3(3)
C2 C3 C4 O2 179.10(18)
O1 C3 C4 C5 178.35(19)
C2 C3 C4 C5 -2.3(3)
O2 C4 C5 C6 179.80(19)
C3 C4 C5 C6 1.2(3)
C2 C1 C6 C5 -0.8(3)
C8 C1 C6 C5 -179.8(2)
C4 C5 C6 C1 0.4(3)
C9 N1 C8 C1 -176.02(18)
C6 C1 C8 N1 -177.4(2)
C2 C1 C8 N1 3.6(3)
C8 N1 C9 C10 41.1(3)
C8 N1 C9 C14 -144.2(2)
C14 C9 C10 C11 0.0(3)
N1 C9 C10 C11 174.8(2)
C9 C10 C11 C12 -0.3(4)
C10 C11 C12 C13 1.1(4)
C10 C11 C12 Cl1 -177.98(17)
C11 C12 C13 C14 -1.6(4)
Cl1 C12 C13 C14 177.52(19)
C12 C13 C14 C9 1.2(4)
C10 C9 C14 C13 -0.5(3)
N1 C9 C14 C13 -175.5(2)

loop_
_cod_related_entry_id
_cod_related_entry_database
_cod_related_entry_code
1 ChemSpider 30655250
